data_1534115
loop_
_publ_author_name
'Peng, Jing'
'Ran, Guang-Yao'
'Du, Wei'
'Chen, Ying-Chun'

_publ_section_title
;
 Divergent Cyclization Reactions of Morita-Baylis-Hillman Carbonates of
 2-Cyclohexenone and Isatylidene Malononitriles.
;
_journal_issue 18
_journal_name_full 'Organic letters'
_journal_page_first 4490
_journal_page_last 4493
_journal_paper_doi 10.1021/acs.orglett.5b02157
_journal_volume 17
_journal_year 2015
_chemical_formula_sum 'C33 H25 N3 O2'
_chemical_formula_weight 495.56
_chemical_name_systematic
;
 ?
;
_space_group_crystal_system monoclinic
_space_group_IT_number 14
_space_group_name_Hall '-P 2yn'
_space_group_name_H-M_alt 'P 1 21/n 1'
_symmetry_space_group_name_Hall '-P 2yn'
_symmetry_space_group_name_H-M 'P 1 21/n 1'
_atom_sites_solution_hydrogens geom
_audit_creation_method SHELXL-2013
_cell_angle_alpha 90
_cell_angle_beta 95.8640(10)
_cell_angle_gamma 90
_cell_formula_units_Z 4
_cell_length_a 16.9438(2)
_cell_length_b 7.20540(10)
_cell_length_c 21.3218(3)
_cell_measurement_reflns_used 7757
_cell_measurement_temperature 290(2)
_cell_measurement_theta_max 69.6478
_cell_measurement_theta_min 4.1652
_cell_volume 2589.49(6)
_computing_cell_refinement 'CrysAlisPro (Agilent Technologies)'
_computing_data_collection 'CrysAlisPro (Agilent Technologies)'
_computing_data_reduction 'CrysAlisPro (Agilent Technologies)'
_computing_molecular_graphics 'Ortep-3 (L. J. Farrugia, 2001)'
_computing_publication_material SHELXL-2013
_computing_structure_refinement 'SHELXL-2013 (Sheldrick, 2013)'
_computing_structure_solution 'SHELXS-97 (Sheldrick, 1997)'
_diffrn_ambient_temperature 290(2)
_diffrn_detector_area_resol_mean 15.9149
_diffrn_measured_fraction_theta_full 0.988
_diffrn_measured_fraction_theta_max 0.972
_diffrn_measurement_device_type 'Gemini S Ultra, Agilent Technologies'
_diffrn_measurement_method '\w scans'
_diffrn_radiation_type CuK\a
_diffrn_radiation_wavelength 1.54184
_diffrn_reflns_av_R_equivalents 0.0151
_diffrn_reflns_av_unetI/netI 0.0154
_diffrn_reflns_laue_measured_fraction_full 0.988
_diffrn_reflns_laue_measured_fraction_max 0.972
_diffrn_reflns_limit_h_max 20
_diffrn_reflns_limit_h_min -20
_diffrn_reflns_limit_k_max 8
_diffrn_reflns_limit_k_min -8
_diffrn_reflns_limit_l_max 25
_diffrn_reflns_limit_l_min -20
_diffrn_reflns_number 12633
_diffrn_reflns_point_group_measured_fraction_full 0.988
_diffrn_reflns_point_group_measured_fraction_max 0.972
_diffrn_reflns_theta_full 67.684
_diffrn_reflns_theta_max 69.777
_diffrn_reflns_theta_min 4.169
_diffrn_source 'Enhance Ultra (Cu) X-ray Source'
_exptl_absorpt_coefficient_mu 0.635
_exptl_absorpt_correction_T_max 1.00000
_exptl_absorpt_correction_T_min 0.57942
_exptl_absorpt_correction_type multi-scan
_exptl_absorpt_process_details
;
CrysAlisPro, Agilent Technologies,
Version 1.171.36.21 (release 14-08-2012 CrysAlis171 .NET)
(compiled Sep 14 2012,17:21:16)
Empirical absorption correction using spherical harmonics,
 implemented in SCALE3 ABSPACK scaling algorithm.
;
_exptl_crystal_colour colorless
_exptl_crystal_density_diffrn 1.271
_exptl_crystal_description block
_exptl_crystal_F_000 1040
_exptl_crystal_size_max 0.360
_exptl_crystal_size_mid 0.320
_exptl_crystal_size_min 0.250
_refine_diff_density_max 0.190
_refine_diff_density_min -0.197
_refine_diff_density_rms 0.030
_refine_ls_extinction_method none
_refine_ls_goodness_of_fit_ref 1.039
_refine_ls_hydrogen_treatment constr
_refine_ls_matrix_type full
_refine_ls_number_parameters 343
_refine_ls_number_reflns 4751
_refine_ls_number_restraints 0
_refine_ls_restrained_S_all 1.039
_refine_ls_R_factor_all 0.0435
_refine_ls_R_factor_gt 0.0403
_refine_ls_shift/su_max 0.000
_refine_ls_shift/su_mean 0.000
_refine_ls_structure_factor_coef Fsqd
_refine_ls_weighting_details 'w=1/[\s^2^(Fo^2^)+(0.0574P)^2^+0.4348P] where P=(Fo^2^+2Fc^2^)/3'
_refine_ls_weighting_scheme calc
_refine_ls_wR_factor_gt 0.1058
_refine_ls_wR_factor_ref 0.1084
_reflns_Friedel_coverage 0.000
_reflns_number_gt 4306
_reflns_number_total 4751
_reflns_threshold_expression 'I > 2\s(I)'
_cod_data_source_file ol5b02157_si_003.cif
_cod_data_source_block 4c
_cod_database_code 1534115
_shelx_space_group_comment
;
The symmetry employed for this shelxl refinement is uniquely defined
by the following loop, which should always be used as a source of
symmetry information in preference to the above space-group names.
They are only intended as comments.
;
_shelx_estimated_absorpt_t_min 0.804
_shelx_estimated_absorpt_t_max 0.857
_shelxl_version_number 2013-4

loop_
_space_group_symop_operation_xyz
'x, y, z'
'-x+1/2, y+1/2, -z+1/2'
'-x, -y, -z'
'x-1/2, -y-1/2, z-1/2'

loop_
_atom_site_label
_atom_site_type_symbol
_atom_site_fract_x
_atom_site_fract_y
_atom_site_fract_z
_atom_site_U_iso_or_equiv
_atom_site_adp_type
_atom_site_occupancy
_atom_site_site_symmetry_order
_atom_site_calc_flag
_atom_site_refinement_flags_posn
_atom_site_refinement_flags_adp
O1 O 0.19509(5) 0.21467(12) 0.17410(4) 0.0449(2) Uani 1 1 d . .
O2 O 0.41343(5) 0.39230(14) 0.22162(4) 0.0489(2) Uani 1 1 d . .
N3 N 0.47947(5) 0.36827(14) 0.13339(4) 0.0402(2) Uani 1 1 d . .
C19 C 0.38636(7) 0.23323(17) 0.06249(5) 0.0396(3) Uani 1 1 d . .
N1 N 0.22559(7) -0.06696(18) 0.21056(5) 0.0581(3) Uani 1 1 d . .
H1A H 0.1805 -0.0628 0.2258 0.070 Uiso 1 1 calc R U
H1B H 0.2551 -0.1638 0.2164 0.070 Uiso 1 1 calc R U
C24 C 0.46374(7) 0.29612(16) 0.07179(5) 0.0399(3) Uani 1 1 d . .
C18 C 0.34629(6) 0.26589(16) 0.12192(5) 0.0372(2) Uani 1 1 d . .
C23 C 0.51447(8) 0.28717(19) 0.02500(6) 0.0513(3) Uani 1 1 d . .
H23 H 0.5666 0.3286 0.0319 0.062 Uiso 1 1 calc R U
C14 C 0.27751(7) 0.40072(17) 0.11164(5) 0.0400(3) Uani 1 1 d . .
C15 C 0.20732(7) 0.37048(17) 0.13782(5) 0.0409(3) Uani 1 1 d . .
N2 N 0.41921(8) -0.17714(19) 0.16876(6) 0.0663(4) Uani 1 1 d . .
C17 C 0.31926(7) 0.09001(17) 0.15186(5) 0.0395(3) Uani 1 1 d . .
C4 C -0.05314(7) 0.0090(2) 0.10970(7) 0.0564(4) Uani 1 1 d . .
C20 C 0.35696(9) 0.1603(2) 0.00512(6) 0.0516(3) Uani 1 1 d . .
H20 H 0.3049 0.1180 -0.0016 0.062 Uiso 1 1 calc R U
C22 C 0.48426(10) 0.2139(2) -0.03239(6) 0.0597(4) Uani 1 1 d . .
H22 H 0.5168 0.2066 -0.0649 0.072 Uiso 1 1 calc R U
C13 C 0.28312(8) 0.56029(19) 0.07526(6) 0.0507(3) Uani 1 1 d . .
H13 H 0.3296 0.5841 0.0569 0.061 Uiso 1 1 calc R U
C16 C 0.24967(7) 0.07674(17) 0.17795(5) 0.0397(3) Uani 1 1 d . .
C27 C 0.55646(7) 0.4369(2) 0.15999(7) 0.0518(3) Uani 1 1 d . .
H27A H 0.5506 0.4993 0.1996 0.062 Uiso 1 1 calc R U
H27B H 0.5757 0.5272 0.1314 0.062 Uiso 1 1 calc R U
C8 C 0.01638(8) 0.3144(2) 0.12266(7) 0.0595(4) Uani 1 1 d . .
H8 H -0.0015 0.3446 0.0812 0.071 Uiso 1 1 calc R U
C9 C 0.06779(8) 0.4534(2) 0.16001(7) 0.0608(4) Uani 1 1 d . .
H9A H 0.0812 0.4065 0.2024 0.073 Uiso 1 1 calc R U
H9B H 0.0384 0.5680 0.1630 0.073 Uiso 1 1 calc R U
C28 C 0.61673(8) 0.2828(2) 0.17137(7) 0.0591(4) Uani 1 1 d . .
C10 C 0.14338(7) 0.4934(2) 0.13035(6) 0.0498(3) Uani 1 1 d . .
C25 C 0.41545(6) 0.35229(16) 0.16623(5) 0.0373(2) Uani 1 1 d . .
C21 C 0.40735(10) 0.1515(2) -0.04259(6) 0.0605(4) Uani 1 1 d . .
H21 H 0.3887 0.1028 -0.0817 0.073 Uiso 1 1 calc R U
C3 C -0.07453(9) -0.1476(2) 0.14180(8) 0.0677(4) Uani 1 1 d . .
H3 H -0.0589 -0.1580 0.1847 0.081 Uiso 1 1 calc R U
C26 C 0.37378(7) -0.05875(18) 0.16087(6) 0.0460(3) Uani 1 1 d . .
C12 C 0.22056(9) 0.6829(2) 0.06622(7) 0.0610(4) Uani 1 1 d . .
H12 H 0.2247 0.7880 0.0414 0.073 Uiso 1 1 calc R U
C7 C -0.00515(8) 0.1531(2) 0.14417(7) 0.0587(4) Uani 1 1 d . .
H7 H 0.0120 0.1273 0.1861 0.070 Uiso 1 1 calc R U
C11 C 0.15191(9) 0.6498(2) 0.09391(7) 0.0598(4) Uani 1 1 d . .
H11 H 0.1104 0.7343 0.0880 0.072 Uiso 1 1 calc R U
C31 C 0.72713(17) -0.0010(5) 0.19522(14) 0.1253(12) Uani 1 1 d . .
H31 H 0.7643 -0.0950 0.2039 0.150 Uiso 1 1 calc R U
C33 C 0.59941(10) 0.1246(3) 0.20403(7) 0.0701(4) Uani 1 1 d . .
H33 H 0.5497 0.1121 0.2184 0.084 Uiso 1 1 calc R U
C5 C -0.07833(9) 0.0201(3) 0.04549(8) 0.0738(5) Uani 1 1 d . .
H5 H -0.0657 0.1245 0.0229 0.089 Uiso 1 1 calc R U
C2 C -0.11827(11) -0.2876(3) 0.11160(11) 0.0839(5) Uani 1 1 d . .
H2 H -0.1323 -0.3910 0.1341 0.101 Uiso 1 1 calc R U
C29 C 0.69050(9) 0.2983(4) 0.14957(10) 0.0939(7) Uani 1 1 d . .
H29 H 0.7036 0.4031 0.1273 0.113 Uiso 1 1 calc R U
C1 C -0.14137(11) -0.2747(3) 0.04770(11) 0.0889(6) Uani 1 1 d . .
H1 H -0.1703 -0.3701 0.0269 0.107 Uiso 1 1 calc R U
C32 C 0.65477(14) -0.0154(3) 0.21577(10) 0.1000(7) Uani 1 1 d . .
H32 H 0.6419 -0.1203 0.2380 0.120 Uiso 1 1 calc R U
C30 C 0.74603(12) 0.1519(6) 0.16161(14) 0.1228(11) Uani 1 1 d . .
H30 H 0.7956 0.1598 0.1466 0.147 Uiso 1 1 calc R U
C6 C -0.12138(11) -0.1199(3) 0.01516(10) 0.0871(6) Uani 1 1 d . .
H6 H -0.1372 -0.1103 -0.0278 0.105 Uiso 1 1 calc R U

loop_
_atom_site_aniso_label
_atom_site_aniso_U_11
_atom_site_aniso_U_22
_atom_site_aniso_U_33
_atom_site_aniso_U_23
_atom_site_aniso_U_13
_atom_site_aniso_U_12
O1 0.0366(4) 0.0505(5) 0.0492(5) 0.0031(4) 0.0116(3) 0.0046(4)
O2 0.0457(5) 0.0645(6) 0.0373(4) -0.0072(4) 0.0082(3) 0.0009(4)
N3 0.0332(5) 0.0474(6) 0.0409(5) -0.0018(4) 0.0076(4) 0.0004(4)
C19 0.0445(6) 0.0396(6) 0.0355(6) 0.0027(5) 0.0078(4) 0.0039(5)
N1 0.0563(6) 0.0599(7) 0.0625(7) 0.0178(6) 0.0273(5) 0.0059(6)
C24 0.0442(6) 0.0388(6) 0.0379(6) 0.0038(5) 0.0106(5) 0.0056(5)
C18 0.0344(5) 0.0421(6) 0.0355(5) 0.0013(5) 0.0059(4) 0.0008(5)
C23 0.0551(7) 0.0506(8) 0.0518(7) 0.0056(6) 0.0236(6) 0.0066(6)
C14 0.0378(6) 0.0415(6) 0.0399(6) -0.0012(5) 0.0005(4) 0.0014(5)
C15 0.0380(6) 0.0437(6) 0.0405(6) -0.0019(5) 0.0011(4) 0.0022(5)
N2 0.0677(8) 0.0604(8) 0.0740(8) 0.0146(6) 0.0227(6) 0.0222(7)
C17 0.0383(6) 0.0405(6) 0.0406(6) 0.0022(5) 0.0080(4) 0.0027(5)
C4 0.0372(6) 0.0735(10) 0.0584(8) 0.0019(7) 0.0039(5) 0.0114(6)
C20 0.0616(8) 0.0516(7) 0.0407(6) -0.0012(6) 0.0013(5) 0.0015(6)
C22 0.0816(10) 0.0566(8) 0.0456(7) 0.0057(6) 0.0291(7) 0.0144(7)
C13 0.0496(7) 0.0465(7) 0.0558(7) 0.0057(6) 0.0037(6) -0.0006(6)
C16 0.0401(6) 0.0445(6) 0.0353(5) 0.0005(5) 0.0065(4) 0.0009(5)
C27 0.0375(6) 0.0590(8) 0.0589(8) -0.0038(6) 0.0056(5) -0.0060(6)
C8 0.0379(6) 0.0788(10) 0.0607(8) 0.0048(7) 0.0006(6) 0.0101(7)
C9 0.0406(7) 0.0710(10) 0.0707(9) -0.0077(8) 0.0061(6) 0.0148(7)
C28 0.0374(6) 0.0842(11) 0.0547(8) -0.0179(7) -0.0011(5) 0.0068(7)
C10 0.0401(6) 0.0537(7) 0.0544(7) -0.0069(6) -0.0017(5) 0.0077(6)
C25 0.0352(5) 0.0400(6) 0.0372(6) 0.0009(5) 0.0064(4) 0.0038(5)
C21 0.0912(11) 0.0559(8) 0.0349(6) -0.0025(6) 0.0092(6) 0.0104(8)
C3 0.0600(9) 0.0708(10) 0.0712(10) 0.0067(8) 0.0018(7) 0.0133(8)
C26 0.0475(6) 0.0464(7) 0.0461(7) 0.0060(5) 0.0149(5) 0.0038(6)
C12 0.0637(9) 0.0475(8) 0.0699(9) 0.0115(7) -0.0017(7) 0.0060(7)
C7 0.0435(7) 0.0795(10) 0.0528(8) 0.0040(7) 0.0034(6) 0.0093(7)
C11 0.0545(8) 0.0528(8) 0.0694(9) 0.0003(7) -0.0059(6) 0.0167(7)
C31 0.0975(18) 0.167(3) 0.1034(18) -0.0427(18) -0.0274(14) 0.073(2)
C33 0.0698(9) 0.0792(11) 0.0591(9) -0.0068(8) -0.0043(7) 0.0233(9)
C5 0.0605(9) 0.0954(13) 0.0634(9) 0.0059(9) -0.0031(7) -0.0037(9)
C2 0.0697(10) 0.0672(11) 0.1134(16) 0.0070(10) 0.0020(10) 0.0082(9)
C29 0.0404(8) 0.143(2) 0.0991(14) -0.0234(13) 0.0090(8) 0.0058(10)
C1 0.0631(10) 0.0836(14) 0.1152(16) -0.0238(12) -0.0135(10) 0.0071(10)
C32 0.1117(16) 0.1030(16) 0.0788(12) -0.0138(11) -0.0218(11) 0.0509(14)
C30 0.0449(10) 0.202(3) 0.120(2) -0.046(2) 0.0010(11) 0.0390(15)
C6 0.0735(11) 0.1076(16) 0.0761(11) -0.0112(11) -0.0128(9) -0.0007(11)

loop_
_atom_type_symbol
_atom_type_description
_atom_type_scat_dispersion_real
_atom_type_scat_dispersion_imag
_atom_type_scat_source
C C 0.0181 0.0091 'International Tables Vol C Tables 4.2.6.8 and 6.1.1.4'
H H 0.0000 0.0000 'International Tables Vol C Tables 4.2.6.8 and 6.1.1.4'
N N 0.0311 0.0180 'International Tables Vol C Tables 4.2.6.8 and 6.1.1.4'
O O 0.0492 0.0322 'International Tables Vol C Tables 4.2.6.8 and 6.1.1.4'

loop_
_geom_angle_atom_site_label_1
_geom_angle_atom_site_label_2
_geom_angle_atom_site_label_3
_geom_angle
C16 O1 C15 119.11(8)
C25 N3 C24 111.37(9)
C25 N3 C27 124.10(10)
C24 N3 C27 124.35(9)
C20 C19 C24 120.29(11)
C20 C19 C18 130.52(11)
C24 C19 C18 109.17(10)
C16 N1 H1A 120.0
C16 N1 H1B 120.0
H1A N1 H1B 120.0
C19 C24 C23 122.10(12)
C19 C24 N3 109.89(9)
C23 C24 N3 128.00(12)
C17 C18 C14 109.69(9)
C17 C18 C19 113.82(10)
C14 C18 C19 112.45(9)
C17 C18 C25 108.71(9)
C14 C18 C25 110.55(9)
C19 C18 C25 101.28(9)
C22 C23 C24 117.07(13)
C22 C23 H23 121.5
C24 C23 H23 121.5
C15 C14 C13 117.69(11)
C15 C14 C18 121.41(11)
C13 C14 C18 120.90(10)
C14 C15 O1 122.36(10)
C14 C15 C10 122.95(12)
O1 C15 C10 114.69(10)
C16 C17 C26 118.24(11)
C16 C17 C18 123.07(10)
C26 C17 C18 118.09(10)
C3 C4 C5 117.52(16)
C3 C4 C7 119.18(14)
C5 C4 C7 123.31(15)
C19 C20 C21 118.20(13)
C19 C20 H20 120.9
C21 C20 H20 120.9
C21 C22 C23 121.64(12)
C21 C22 H22 119.2
C23 C22 H22 119.2
C12 C13 C14 120.72(13)
C12 C13 H13 119.6
C14 C13 H13 119.6
N1 C16 O1 110.97(10)
N1 C16 C17 126.36(11)
O1 C16 C17 122.67(11)
N3 C27 C28 112.13(12)
N3 C27 H27A 109.2
C28 C27 H27A 109.2
N3 C27 H27B 109.2
C28 C27 H27B 109.2
H27A C27 H27B 107.9
C7 C8 C9 124.84(14)
C7 C8 H8 117.6
C9 C8 H8 117.6
C8 C9 C10 112.03(12)
C8 C9 H9A 109.2
C10 C9 H9A 109.2
C8 C9 H9B 109.2
C10 C9 H9B 109.2
H9A C9 H9B 107.9
C29 C28 C33 118.80(17)
C29 C28 C27 120.40(17)
C33 C28 C27 120.80(13)
C11 C10 C15 117.14(12)
C11 C10 C9 122.06(12)
C15 C10 C9 120.79(13)
O2 C25 N3 125.70(10)
O2 C25 C18 126.01(10)
N3 C25 C18 108.24(9)
C22 C21 C20 120.71(13)
C22 C21 H21 119.6
C20 C21 H21 119.6
C2 C3 C4 121.48(17)
C2 C3 H3 119.3
C4 C3 H3 119.3
N2 C26 C17 178.61(16)
C11 C12 C13 119.98(13)
C11 C12 H12 120.0
C13 C12 H12 120.0
C8 C7 C4 127.55(14)
C8 C7 H7 116.2
C4 C7 H7 116.2
C12 C11 C10 121.50(13)
C12 C11 H11 119.2
C10 C11 H11 119.2
C32 C31 C30 120.1(2)
C32 C31 H31 120.0
C30 C31 H31 120.0
C28 C33 C32 121.17(19)
C28 C33 H33 119.4
C32 C33 H33 119.4
C6 C5 C4 121.11(19)
C6 C5 H5 119.4
C4 C5 H5 119.4
C3 C2 C1 119.88(19)
C3 C2 H2 120.1
C1 C2 H2 120.1
C28 C29 C30 119.0(3)
C28 C29 H29 120.5
C30 C29 H29 120.5
C6 C1 C2 119.54(19)
C6 C1 H1 120.2
C2 C1 H1 120.2
C31 C32 C33 120.5(3)
C31 C32 H32 119.7
C33 C32 H32 119.7
C31 C30 C29 120.4(2)
C31 C30 H30 119.8
C29 C30 H30 119.8
C5 C6 C1 120.46(18)
C5 C6 H6 119.8
C1 C6 H6 119.8

loop_
_geom_bond_atom_site_label_1
_geom_bond_atom_site_label_2
_geom_bond_distance
O1 C16 1.3543(14)
O1 C15 1.3908(15)
O2 C25 1.2196(14)
N3 C25 1.3548(14)
N3 C24 1.4123(15)
N3 C27 1.4551(15)
C19 C20 1.3769(17)
C19 C24 1.3823(17)
C19 C18 1.5159(15)
N1 C16 1.3341(16)
N1 H1A 0.8600
N1 H1B 0.8600
C24 C23 1.3834(16)
C18 C17 1.5109(16)
C18 C14 1.5159(16)
C18 C25 1.5578(16)
C23 C22 1.382(2)
C23 H23 0.9300
C14 C15 1.3818(16)
C14 C13 1.3956(18)
C15 C10 1.3958(17)
N2 C26 1.1497(17)
C17 C16 1.3576(16)
C17 C26 1.4152(17)
C4 C3 1.387(2)
C4 C5 1.394(2)
C4 C7 1.469(2)
C20 C21 1.395(2)
C20 H20 0.9300
C22 C21 1.375(2)
C22 H22 0.9300
C13 C12 1.378(2)
C13 H13 0.9300
C27 C28 1.512(2)
C27 H27A 0.9700
C27 H27B 0.9700
C8 C7 1.314(2)
C8 C9 1.502(2)
C8 H8 0.9300
C9 C10 1.5128(19)
C9 H9A 0.9700
C9 H9B 0.9700
C28 C29 1.382(2)
C28 C33 1.383(2)
C10 C11 1.385(2)
C21 H21 0.9300
C3 C2 1.373(3)
C3 H3 0.9300
C12 C11 1.378(2)
C12 H12 0.9300
C7 H7 0.9300
C11 H11 0.9300
C31 C32 1.348(4)
C31 C30 1.370(4)
C31 H31 0.9300
C33 C32 1.383(2)
C33 H33 0.9300
C5 C6 1.369(3)
C5 H5 0.9300
C2 C1 1.382(3)
C2 H2 0.9300
C29 C30 1.419(4)
C29 H29 0.9300
C1 C6 1.374(3)
C1 H1 0.9300
C32 H32 0.9300
C30 H30 0.9300
C6 H6 0.9300

loop_
_geom_hbond_atom_site_label_D
_geom_hbond_atom_site_label_H
_geom_hbond_atom_site_label_A
_geom_hbond_distance_DH
_geom_hbond_distance_HA
_geom_hbond_distance_DA
_geom_hbond_angle_DHA
_geom_hbond_site_symmetry_A
N1 H1A O2 0.86 2.06 2.9021(13) 164.4 2_545
N1 H1B O1 0.86 2.56 3.1073(15) 122.8 2_545

loop_
_geom_torsion_atom_site_label_1
_geom_torsion_atom_site_label_2
_geom_torsion_atom_site_label_3
_geom_torsion_atom_site_label_4
_geom_torsion
C20 C19 C24 C23 -0.63(19)
C18 C19 C24 C23 -178.88(11)
C20 C19 C24 N3 178.59(11)
C18 C19 C24 N3 0.34(13)
C25 N3 C24 C19 1.26(14)
C27 N3 C24 C19 176.53(11)
C25 N3 C24 C23 -179.57(12)
C27 N3 C24 C23 -4.3(2)
C20 C19 C18 C17 63.98(17)
C24 C19 C18 C17 -118.00(11)
C20 C19 C18 C14 -61.54(17)
C24 C19 C18 C14 116.48(11)
C20 C19 C18 C25 -179.56(13)
C24 C19 C18 C25 -1.54(12)
C19 C24 C23 C22 0.69(19)
N3 C24 C23 C22 -178.39(12)
C17 C18 C14 C15 10.87(15)
C19 C18 C14 C15 138.60(11)
C25 C18 C14 C15 -109.00(12)
C17 C18 C14 C13 -169.18(11)
C19 C18 C14 C13 -41.44(15)
C25 C18 C14 C13 70.96(13)
C13 C14 C15 O1 179.07(11)
C18 C14 C15 O1 -0.97(17)
C13 C14 C15 C10 -1.23(18)
C18 C14 C15 C10 178.73(11)
C16 O1 C15 C14 -8.02(16)
C16 O1 C15 C10 172.26(10)
C14 C18 C17 C16 -13.72(15)
C19 C18 C17 C16 -140.68(11)
C25 C18 C17 C16 107.27(12)
C14 C18 C17 C26 175.34(10)
C19 C18 C17 C26 48.38(14)
C25 C18 C17 C26 -63.67(13)
C24 C19 C20 C21 0.24(19)
C18 C19 C20 C21 178.06(13)
C24 C23 C22 C21 -0.4(2)
C15 C14 C13 C12 0.22(19)
C18 C14 C13 C12 -179.74(12)
C15 O1 C16 N1 -175.29(10)
C15 O1 C16 C17 5.32(16)
C26 C17 C16 N1 -1.95(19)
C18 C17 C16 N1 -172.87(12)
C26 C17 C16 O1 177.33(11)
C18 C17 C16 O1 6.41(18)
C25 N3 C27 C28 105.64(14)
C24 N3 C27 C28 -69.04(16)
C7 C8 C9 C10 119.70(16)
N3 C27 C28 C29 129.80(15)
N3 C27 C28 C33 -50.63(17)
C14 C15 C10 C11 1.15(19)
O1 C15 C10 C11 -179.13(11)
C14 C15 C10 C9 179.95(12)
O1 C15 C10 C9 -0.33(17)
C8 C9 C10 C11 99.85(16)
C8 C9 C10 C15 -78.89(16)
C24 N3 C25 O2 175.22(12)
C27 N3 C25 O2 -0.1(2)
C24 N3 C25 C18 -2.26(13)
C27 N3 C25 C18 -177.54(11)
C17 C18 C25 O2 -55.03(15)
C14 C18 C25 O2 65.43(15)
C19 C18 C25 O2 -175.19(12)
C17 C18 C25 N3 122.44(10)
C14 C18 C25 N3 -117.10(10)
C19 C18 C25 N3 2.28(12)
C23 C22 C21 C20 0.0(2)
C19 C20 C21 C22 0.1(2)
C5 C4 C3 C2 0.5(2)
C7 C4 C3 C2 -178.99(15)
C14 C13 C12 C11 0.8(2)
C9 C8 C7 C4 -178.02(13)
C3 C4 C7 C8 -175.52(14)
C5 C4 C7 C8 5.0(2)
C13 C12 C11 C10 -0.9(2)
C15 C10 C11 C12 -0.1(2)
C9 C10 C11 C12 -178.84(14)
C29 C28 C33 C32 0.9(2)
C27 C28 C33 C32 -178.66(15)
C3 C4 C5 C6 -1.1(2)
C7 C4 C5 C6 178.41(16)
C4 C3 C2 C1 0.5(3)
C33 C28 C29 C30 -0.2(3)
C27 C28 C29 C30 179.35(17)
C3 C2 C1 C6 -1.1(3)
C30 C31 C32 C33 -1.0(4)
C28 C33 C32 C31 -0.3(3)
C32 C31 C30 C29 1.7(4)
C28 C29 C30 C31 -1.0(4)
C4 C5 C6 C1 0.6(3)
C2 C1 C6 C5 0.5(3)
